data_2108759
loop_
_publ_author_name
'Wanat, Monika'
'Malinska, Maura'
'Gutmann, Matthias J.'
'Cooper, Richard I.'
'Wozniak, Krzysztof'

_publ_section_title
;
 HAR, TAAM and BODD refinements of model crystal structures using
 Cu~<i>K</i>\a and Mo~<i>K</i>\a X-ray diffraction data
;
_journal_issue 1
_journal_name_full 'Acta Crystallographica Section B'
_journal_page_first
;
;
_journal_paper_doi 10.1107/S2052520620014936
_journal_volume 77
_journal_year 2021
_chemical_formula_iupac 'C5 H6 N2 O2'
_chemical_formula_moiety 'C5 H6 N2 O2'
_chemical_formula_sum 'C5 H6 N2 O2'
_chemical_formula_weight 126.12
_chemical_name_common Methyluracil
_chemical_name_systematic
;
1-Methylpyrimidine-2,4(1<i>H</i>,3<i>H</i>)-dione
;
_space_group_crystal_system orthorhombic
_space_group_IT_number 72
_space_group_name_Hall '-I 2 2c'
_space_group_name_H-M_alt 'I b a m'
_atom_sites_solution_hydrogens mixed
_atom_sites_solution_primary dual
_audit_creation_date 2018-02-26
_audit_creation_method
;
Olex2 1.2
(compiled 2017.08.10 svn.r3458 for OlexSys, GUI svn.r5381)
;
_audit_update_record
;
2020-12-02 # Formatted by IUCr publCIF

;
_cell_angle_alpha 90
_cell_angle_beta 90
_cell_angle_gamma 90
_cell_formula_units_Z 8
_cell_length_a 13.17921(17)
_cell_length_b 13.20059(19)
_cell_length_c 6.21502(11)
_cell_measurement_reflns_used 13558
_cell_measurement_temperature 123.00(10)
_cell_measurement_theta_max 75.2890
_cell_measurement_theta_min 4.6970
_cell_volume 1081.25(3)
_computing_cell_refinement
;
CrysAlis PRO (Agilent, 2014)
;
_computing_data_collection
;
CrysAlis PRO (Agilent, 2014)
;
_computing_data_reduction
;
CrysAlis PRO (Agilent, 2014)
;
_computing_molecular_graphics 'OLEX2 (Dolomanov et al., 2009)'
_computing_publication_material 'OLEX2 (Dolomanov et al., 2009)'
_computing_structure_refinement 'SHELXL2014 (Sheldrick, 2015)'
_computing_structure_solution 'SHELXS97 (Sheldrick, 2008)'
_diffrn_ambient_environment N~2~
_diffrn_ambient_temperature 123.00(10)
_diffrn_detector 'CCD plate'
_diffrn_detector_area_resol_mean 5.2195
_diffrn_detector_type Atlas
_diffrn_measured_fraction_theta_full 0.998
_diffrn_measured_fraction_theta_max 0.998
_diffrn_measurement_details
;
#__ type_ start__ end____ width___ exp.time_
  1 omega    1.00   51.00   1.0000    1.0000
omega____ theta____ kappa____ phi______ frames
    -        0.0000  -99.0000  -90.0000 50

#__ type_ start__ end____ width___ exp.time_
  2 omega  -47.00   91.00   1.0000    1.0000
omega____ theta____ kappa____ phi______ frames
    -        0.0000   37.0000   90.0000 138

#__ type_ start__ end____ width___ exp.time_
  3 omega -100.00   44.00   1.0000    1.0000
omega____ theta____ kappa____ phi______ frames
    -        0.0000  -77.0000   60.0000 144

#__ type_ start__ end____ width___ exp.time_
  4 omega  -31.00    0.00   1.0000    2.0000
omega____ theta____ kappa____ phi______ frames
    -       34.0000  123.0000  -50.8794 31

#__ type_ start__ end____ width___ exp.time_
  5 omega  -11.00   17.00   1.0000    2.0000
omega____ theta____ kappa____ phi______ frames
    -       42.0000  104.0000  132.1370 28

#__ type_ start__ end____ width___ exp.time_
  6 omega    2.00   28.00   1.0000    2.0000
omega____ theta____ kappa____ phi______ frames
    -       50.0000   92.0000   57.9478 26

#__ type_ start__ end____ width___ exp.time_
  7 omega    1.00   27.00   1.0000    2.0000
omega____ theta____ kappa____ phi______ frames
    -       50.0000   93.0000 -173.0430 26

#__ type_ start__ end____ width___ exp.time_
  8 omega -103.00   32.00   1.0000    2.0000
omega____ theta____ kappa____ phi______ frames
    -      -60.5000   61.0000   90.0000 135

#__ type_ start__ end____ width___ exp.time_
  9 omega -152.00  -73.00   1.0000    2.0000
omega____ theta____ kappa____ phi______ frames
    -      -60.5000 -125.0000    0.0000 79

#__ type_ start__ end____ width___ exp.time_
 10 omega   17.00   49.00   1.0000    2.0000
omega____ theta____ kappa____ phi______ frames
    -       60.5000   78.0000   65.3098 32

#__ type_ start__ end____ width___ exp.time_
 11 omega   94.00  152.00   1.0000    2.0000
omega____ theta____ kappa____ phi______ frames
    -       60.5000  125.0000   60.0000 58

#__ type_ start__ end____ width___ exp.time_
 12 omega   16.00   45.00   1.0000    2.0000
omega____ theta____ kappa____ phi______ frames
    -       60.5000   82.0000   12.7628 29

#__ type_ start__ end____ width___ exp.time_
 13 omega   23.00  121.00   1.0000    2.0000
omega____ theta____ kappa____ phi______ frames
    -       60.5000 -125.0000  -60.0000 98

#__ type_ start__ end____ width___ exp.time_
 14 omega   17.00  161.00   1.0000    2.0000
omega____ theta____ kappa____ phi______ frames
    -       60.5000   77.0000  120.0000 144

#__ type_ start__ end____ width___ exp.time_
 15 omega   17.00  161.00   1.0000    2.0000
omega____ theta____ kappa____ phi______ frames
    -       60.5000   77.0000  -90.0000 144

#__ type_ start__ end____ width___ exp.time_
 16 omega   17.00   47.00   1.0000    2.0000
omega____ theta____ kappa____ phi______ frames
    -       60.5000   79.0000 -144.3742 30

#__ type_ start__ end____ width___ exp.time_
 17 omega   19.00  159.00   1.0000    2.0000
omega____ theta____ kappa____ phi______ frames
    -       62.0000   70.0000  -13.0843 140

#__ type_ start__ end____ width___ exp.time_
 18 omega   23.00  164.00   1.0000    2.0000
omega____ theta____ kappa____ phi______ frames
    -       66.0000   73.0000  -44.8045 141

#__ type_ start__ end____ width___ exp.time_
 19 omega   26.00  164.00   1.0000    2.0000
omega____ theta____ kappa____ phi______ frames
    -       70.0000   65.0000   62.5920 138

#__ type_ start__ end____ width___ exp.time_
 20 omega   28.00  162.00   1.0000    2.0000
omega____ theta____ kappa____ phi______ frames
    -       70.0000   58.0000    6.5503 134

#__ type_ start__ end____ width___ exp.time_
 21 omega   31.00  169.00   1.0000    2.0000
omega____ theta____ kappa____ phi______ frames
    -       74.0000   67.0000  167.1024 138

#__ type_ start__ end____ width___ exp.time_
 22 omega   34.00  172.00   1.0000    2.0000
omega____ theta____ kappa____ phi______ frames
    -       78.0000   65.0000  104.0512 138

#__ type_ start__ end____ width___ exp.time_
 23 omega   39.00  178.00   1.0000    2.0000
omega____ theta____ kappa____ phi______ frames
    -       82.0000   73.0000 -165.5957 139

#__ type_ start__ end____ width___ exp.time_
 24 omega   47.00  178.00   1.0000    2.0000
omega____ theta____ kappa____ phi______ frames
    -       90.0000   70.0000  -61.6672 131

#__ type_ start__ end____ width___ exp.time_
 25 omega   47.00  178.00   1.0000    2.0000
omega____ theta____ kappa____ phi______ frames
    -       90.0000   73.0000  -96.7270 131

#__ type_ start__ end____ width___ exp.time_
 26 omega   50.00  178.00   1.0000    3.0000
omega____ theta____ kappa____ phi______ frames
    -       94.0000   63.0000 -106.7252 128

#__ type_ start__ end____ width___ exp.time_
 27 omega   55.00  178.00   1.0000    3.0000
omega____ theta____ kappa____ phi______ frames
    -       98.0000   74.0000  156.3812 123

#__ type_ start__ end____ width___ exp.time_
 28 omega   55.00  178.00   1.0000    3.0000
omega____ theta____ kappa____ phi______ frames
    -       98.0000   43.0000   31.3402 123

#__ type_ start__ end____ width___ exp.time_
 29 omega   78.00  178.00   1.0000    3.0000
omega____ theta____ kappa____ phi______ frames
    -      121.0000   73.0000  175.0000 100

#__ type_ start__ end____ width___ exp.time_
 30 omega   77.00  178.00   1.0000    3.0000
omega____ theta____ kappa____ phi______ frames
    -      121.0000   63.0000  -90.0000 101

#__ type_ start__ end____ width___ exp.time_
 31 omega   77.00  178.00   1.0000    3.0000
omega____ theta____ kappa____ phi______ frames
    -      121.0000   63.0000 -120.0000 101

#__ type_ start__ end____ width___ exp.time_
 32 omega   79.00  178.00   1.0000    3.0000
omega____ theta____ kappa____ phi______ frames
    -      121.0000   50.0000   90.0000 99

#__ type_ start__ end____ width___ exp.time_
 33 omega   77.00  178.00   1.0000    3.0000
omega____ theta____ kappa____ phi______ frames
    -      121.0000   63.0000   30.0000 101

#__ type_ start__ end____ width___ exp.time_
 34 omega   24.00  169.00   1.0000    3.0000
omega____ theta____ kappa____ phi______ frames
    -      121.0000  -91.0000  150.0000 145

#__ type_ start__ end____ width___ exp.time_
 35 omega   29.00  115.00   1.0000    3.0000
omega____ theta____ kappa____ phi______ frames
    -      121.0000 -111.0000    0.0000 86

#__ type_ start__ end____ width___ exp.time_
 36 omega   77.00  178.00   1.0000    3.0000
omega____ theta____ kappa____ phi______ frames
    -      121.0000   63.0000   60.0000 101

#__ type_ start__ end____ width___ exp.time_
 37 omega   57.00  150.00   1.0000    3.0000
omega____ theta____ kappa____ phi______ frames
    -      121.0000  178.0000  150.0000 93

#__ type_ start__ end____ width___ exp.time_
 38 omega   77.00  178.00   1.0000    3.0000
omega____ theta____ kappa____ phi______ frames
    -      121.0000   77.0000    0.0000 101

#__ type_ start__ end____ width___ exp.time_
 39 omega   29.00  115.00   1.0000    3.0000
omega____ theta____ kappa____ phi______ frames
    -      121.0000 -111.0000  120.0000 86

#__ type_ start__ end____ width___ exp.time_
 40 omega   77.00  178.00   1.0000    3.0000
omega____ theta____ kappa____ phi______ frames
    -      121.0000   77.0000  -60.0000 101

#__ type_ start__ end____ width___ exp.time_
 41 omega   77.00  178.00   1.0000    3.0000
omega____ theta____ kappa____ phi______ frames
    -      121.0000   77.0000  -90.0000 101

#__ type_ start__ end____ width___ exp.time_
 42 omega   77.00  178.00   1.0000    3.0000
omega____ theta____ kappa____ phi______ frames
    -      121.0000   77.0000  -30.0000 101

#__ type_ start__ end____ width___ exp.time_
 43 omega   29.00  115.00   1.0000    3.0000
omega____ theta____ kappa____ phi______ frames
    -      121.0000 -111.0000 -120.0000 86

#__ type_ start__ end____ width___ exp.time_
 44 omega   77.00  178.00   1.0000    3.0000
omega____ theta____ kappa____ phi______ frames
    -      121.0000   63.0000 -150.0000 101

#__ type_ start__ end____ width___ exp.time_
 45 omega   77.00  178.00   1.0000    3.0000
omega____ theta____ kappa____ phi______ frames
    -      121.0000   63.0000    0.0000 101

#__ type_ start__ end____ width___ exp.time_
 46 omega   77.00  178.00   1.0000    3.0000
omega____ theta____ kappa____ phi______ frames
    -      121.0000   63.0000   90.0000 101

#__ type_ start__ end____ width___ exp.time_
 47 omega   77.00  178.00   1.0000    3.0000
omega____ theta____ kappa____ phi______ frames
    -      121.0000   77.0000  150.0000 101

#__ type_ start__ end____ width___ exp.time_
 48 omega   77.00  178.00   1.0000    3.0000
omega____ theta____ kappa____ phi______ frames
    -      121.0000   77.0000   90.0000 101

#__ type_ start__ end____ width___ exp.time_
 49 omega  100.00  178.00   1.0000    3.0000
omega____ theta____ kappa____ phi______ frames
    -      121.0000  111.0000  -60.0000 78

#__ type_ start__ end____ width___ exp.time_
 50 omega   77.00  178.00   1.0000    3.0000
omega____ theta____ kappa____ phi______ frames
    -      121.0000   63.0000  150.0000 101

#__ type_ start__ end____ width___ exp.time_
 51 omega   30.00  163.00   1.0000    3.0000
omega____ theta____ kappa____ phi______ frames
    -      121.0000  -50.0000 -150.0000 133

#__ type_ start__ end____ width___ exp.time_
 52 omega   77.00  178.00   1.0000    3.0000
omega____ theta____ kappa____ phi______ frames
    -      121.0000   63.0000  -60.0000 101

#__ type_ start__ end____ width___ exp.time_
 53 omega  100.00  178.00   1.0000    3.0000
omega____ theta____ kappa____ phi______ frames
    -      121.0000  111.0000 -120.0000 78

#__ type_ start__ end____ width___ exp.time_
 54 omega   24.00  169.00   1.0000    3.0000
omega____ theta____ kappa____ phi______ frames
    -      121.0000  -91.0000 -120.0000 145

#__ type_ start__ end____ width___ exp.time_
 55 omega   77.00  178.00   1.0000    3.0000
omega____ theta____ kappa____ phi______ frames
    -      121.0000   63.0000  120.0000 101

#__ type_ start__ end____ width___ exp.time_
 56 omega -100.00  100.00   1.0000    1.0000
omega____ theta____ kappa____ phi______ frames
    -        0.0000    0.0000 -180.0000 200

#__ type_ start__ end____ width___ exp.time_
 57 omega -100.00  100.00   1.0000    1.0000
omega____ theta____ kappa____ phi______ frames
    -        0.0000    0.0000 -120.0000 200

#__ type_ start__ end____ width___ exp.time_
 58 omega    1.00   51.00   1.0000    1.0000
omega____ theta____ kappa____ phi______ frames
    -        0.0000  -99.0000    0.0000 50

#__ type_ start__ end____ width___ exp.time_
 59 omega -100.00  100.00   1.0000    1.0000
omega____ theta____ kappa____ phi______ frames
    -        0.0000    0.0000 -150.0000 200

#__ type_ start__ end____ width___ exp.time_
 60 omega -159.00  -17.00   1.0000    2.0000
omega____ theta____ kappa____ phi______ frames
    -      -60.5000  -73.0000   46.0000 142

#__ type_ start__ end____ width___ exp.time_
 61 omega  -40.00  161.00   1.0000    2.0000
omega____ theta____ kappa____ phi______ frames
    -       60.5000    0.0000  -90.0000 201

#__ type_ start__ end____ width___ exp.time_
 62 omega  -40.00  161.00   1.0000    2.0000
omega____ theta____ kappa____ phi______ frames
    -       60.5000    0.0000 -150.0000 201

#__ type_ start__ end____ width___ exp.time_
 63 omega  -40.00  161.00   1.0000    2.0000
omega____ theta____ kappa____ phi______ frames
    -       60.5000    0.0000  120.0000 201

#__ type_ start__ end____ width___ exp.time_
 64 omega  -40.00  161.00   1.0000    2.0000
omega____ theta____ kappa____ phi______ frames
    -       60.5000    0.0000 -180.0000 201

#__ type_ start__ end____ width___ exp.time_
 65 omega   94.00  152.00   1.0000    2.0000
omega____ theta____ kappa____ phi______ frames
    -       60.5000  125.0000  -60.0000 58

#__ type_ start__ end____ width___ exp.time_
 66 omega  -40.00  106.00   1.0000    2.0000
omega____ theta____ kappa____ phi______ frames
    -       60.5000    0.0000  150.0000 146

#__ type_ start__ end____ width___ exp.time_
 67 omega  -40.00  161.00   1.0000    2.0000
omega____ theta____ kappa____ phi______ frames
    -       60.5000    0.0000 -120.0000 201

#__ type_ start__ end____ width___ exp.time_
 68 omega  -40.00  161.00   1.0000    2.0000
omega____ theta____ kappa____ phi______ frames
    -       60.5000    0.0000   30.0000 201

#__ type_ start__ end____ width___ exp.time_
 69 omega  -40.00  161.00   1.0000    2.0000
omega____ theta____ kappa____ phi______ frames
    -       60.5000    0.0000  -60.0000 201

#__ type_ start__ end____ width___ exp.time_
 70 omega  -40.00  161.00   1.0000    2.0000
omega____ theta____ kappa____ phi______ frames
    -       60.5000    0.0000    0.0000 201

#__ type_ start__ end____ width___ exp.time_
 71 omega  -40.00  161.00   1.0000    2.0000
omega____ theta____ kappa____ phi______ frames
    -       60.5000    0.0000  -30.0000 201

#__ type_ start__ end____ width___ exp.time_
 72 omega  -40.00  161.00   1.0000    2.0000
omega____ theta____ kappa____ phi______ frames
    -       60.5000    0.0000   90.0000 201

#__ type_ start__ end____ width___ exp.time_
 73 omega  -40.00  161.00   1.0000    2.0000
omega____ theta____ kappa____ phi______ frames
    -       60.5000    0.0000   60.0000 201

#__ type_ start__ end____ width___ exp.time_
 74 omega   22.00  166.00   1.0000    2.0000
omega____ theta____ kappa____ phi______ frames
    -       66.0000   77.0000    2.6493 144

#__ type_ start__ end____ width___ exp.time_
 75 omega   28.00  162.00   1.0000    2.0000
omega____ theta____ kappa____ phi______ frames
    -       70.0000   58.0000  162.6499 134

#__ type_ start__ end____ width___ exp.time_
 76 omega   32.00  166.00   1.0000    2.0000
omega____ theta____ kappa____ phi______ frames
    -       74.0000   58.0000  -95.0200 134

#__ type_ start__ end____ width___ exp.time_
 77 omega   47.00  178.00   1.0000    2.0000
omega____ theta____ kappa____ phi______ frames
    -       90.0000   61.0000  174.1981 131
;
_diffrn_measurement_device 'four-circle diffractometer'
_diffrn_measurement_device_type 'Agilent SuperNova Dual four-circle diffractometer with an Atlas detector'
_diffrn_measurement_method '\w scans'
_diffrn_orient_matrix_UB_11 -0.1100741000
_diffrn_orient_matrix_UB_12 0.0341433000
_diffrn_orient_matrix_UB_13 0.0405286000
_diffrn_orient_matrix_UB_21 -0.0145974000
_diffrn_orient_matrix_UB_22 -0.0887824000
_diffrn_orient_matrix_UB_23 0.1578569000
_diffrn_orient_matrix_UB_31 0.0363686000
_diffrn_orient_matrix_UB_32 0.0676290000
_diffrn_orient_matrix_UB_33 0.1868846000
_diffrn_radiation_monochromator mirror
_diffrn_radiation_probe x-ray
_diffrn_radiation_type CuK\a
_diffrn_radiation_wavelength 1.54184
_diffrn_reflns_av_R_equivalents 0.0465
_diffrn_reflns_av_unetI/netI 0.0262
_diffrn_reflns_Laue_measured_fraction_full 0.998
_diffrn_reflns_Laue_measured_fraction_max 0.998
_diffrn_reflns_limit_h_max 16
_diffrn_reflns_limit_h_min -16
_diffrn_reflns_limit_k_max 16
_diffrn_reflns_limit_k_min -16
_diffrn_reflns_limit_l_max 7
_diffrn_reflns_limit_l_min -7
_diffrn_reflns_number 627
_diffrn_reflns_point_group_measured_fraction_full 0.998
_diffrn_reflns_point_group_measured_fraction_max 0.998
_diffrn_reflns_theta_full 67.684
_diffrn_reflns_theta_max 75.522
_diffrn_reflns_theta_min 4.741
_diffrn_source 'sealed X-ray tube'
_diffrn_source_type 'SuperNova (Cu) X-ray Source'
_exptl_absorpt_coefficient_mu 1.041
_exptl_absorpt_correction_T_max 1.00000
_exptl_absorpt_correction_T_min 0.50496
_exptl_absorpt_correction_type multi-scan
_exptl_absorpt_process_details
;
(CrysAlis PRO; Agilent, 2014)
;
_exptl_crystal_colour 'clear light colourless'
_exptl_crystal_colour_lustre clear
_exptl_crystal_colour_modifier light
_exptl_crystal_colour_primary colourless
_exptl_crystal_density_diffrn 1.549
_exptl_crystal_description needle
_exptl_crystal_F_000 528
_exptl_crystal_size_max 0.31
_exptl_crystal_size_mid 0.07
_exptl_crystal_size_min 0.04
_refine_diff_density_max 0.310
_refine_diff_density_min -0.283
_refine_diff_density_rms 0.050
_refine_ls_extinction_method none
_refine_ls_goodness_of_fit_ref 1.095
_refine_ls_hydrogen_treatment mixed
_refine_ls_matrix_type full
_refine_ls_number_parameters 62
_refine_ls_number_reflns 627
_refine_ls_number_restraints 0
_refine_ls_restrained_S_all 1.095
_refine_ls_R_factor_all 0.0347
_refine_ls_R_factor_gt 0.0336
_refine_ls_shift/su_max 0.000
_refine_ls_shift/su_mean 0.000
_refine_ls_structure_factor_coef Fsqd
_refine_ls_weighting_details 'w=1/[\s^2^(Fo^2^)+(0.0647P)^2^+0.5188P] where P=(Fo^2^+2Fc^2^)/3'
_refine_ls_weighting_scheme calc
_refine_ls_wR_factor_gt 0.1020
_refine_ls_wR_factor_ref 0.1042
_reflns_Friedel_coverage 0.000
_reflns_number_gt 599
_reflns_number_total 627
_reflns_threshold_expression 'I > 2\s(I)'
_cod_data_source_file px5028sup1.cif
_cod_data_source_block 3Cu
_cod_database_code 2108759
_publcif_datablock.id {3feb8569-64e9-48f7-896c-e27cd7936c1b}

_shelx_shelxl_version_number 2016/4
_chemical_oxdiff_formula C5H6N2O2
_chemical_oxdiff_usercomment '123 K'
_shelx_space_group_comment
;
The symmetry employed for this shelxl refinement is uniquely defined
by the following loop, which should always be used as a source of
symmetry information in preference to the above space-group names.
They are only intended as comments.
;
_shelx_estimated_absorpt_t_max 0.960
_shelx_estimated_absorpt_t_min 0.738
_exptl_absorpt_special_details
;
CrysAlisPro, Agilent Technologies,
Version 1.171.37.34 (release 22-05-2014 CrysAlis171 .NET)
(compiled May 22 2014,16:03:01)
Empirical absorption correction using spherical harmonics,
 implemented in SCALE3 ABSPACK scaling algorithm.
;
_reflns_odcompleteness_completeness 99.85
_reflns_odcompleteness_iscentric 1
_reflns_odcompleteness_theta 74.33
_olex2_refinement_description
;
1. Fixed Uiso
 At 1.2 times of:
  All C(H) groups, All N(H) groups
2.a Aromatic/amide H refined with riding coordinates:
 N2(H1), C3(H2), C4(H3)
;
_olex2_date_sample_data_collection 2018-02-14
_olex2_submission_special_instructions 'No special instructions were received'

loop_
_space_group_symop_operation_xyz
'x, y, z'
'-x, -y, z'
'-x+1/2, y+1/2, -z'
'x+1/2, -y+1/2, -z'
'x+1/2, y+1/2, z+1/2'
'-x+1/2, -y+1/2, z+1/2'
'-x+1, y+1, -z+1/2'
'x+1, -y+1, -z+1/2'
'-x, -y, -z'
'x, y, -z'
'x-1/2, -y-1/2, z'
'-x-1/2, y-1/2, z'
'-x+1/2, -y+1/2, -z+1/2'
'x+1/2, y+1/2, -z+1/2'
'x, -y, z+1/2'
'-x, y, z+1/2'

loop_
_atom_site_label
_atom_site_type_symbol
_atom_site_fract_x
_atom_site_fract_y
_atom_site_fract_z
_atom_site_U_iso_or_equiv
_atom_site_adp_type
_atom_site_occupancy
_atom_site_site_symmetry_order
_atom_site_calc_flag
_atom_site_refinement_flags_posn
_atom_site_refinement_flags_adp
_atom_site_refinement_flags_occupancy
_atom_site_disorder_assembly
_atom_site_disorder_group
O2 O 0.63511(7) 0.48095(7) 0.500000 0.0192(3) Uani 1 2 d S T P . .
O1 O 0.45425(7) 0.77438(7) 0.500000 0.0210(3) Uani 1 2 d S T P . .
N2 N 0.54736(8) 0.62905(9) 0.500000 0.0161(3) Uani 1 2 d S T P . .
H1 H 0.492152 0.594313 0.500000 0.019 Uiso 1 2 calc RS T P . .
N1 N 0.62700(8) 0.78643(9) 0.500000 0.0163(3) Uani 1 2 d S T P . .
C2 C 0.63704(10) 0.57489(11) 0.500000 0.0156(3) Uani 1 2 d S T P . .
C1 C 0.53713(10) 0.73314(10) 0.500000 0.0163(4) Uani 1 2 d S T P . .
C3 C 0.72749(10) 0.63638(10) 0.500000 0.0171(3) Uani 1 2 d S T P . .
H2 H 0.791236 0.606155 0.500000 0.020 Uiso 1 2 calc RS T P . .
C4 C 0.71868(10) 0.73803(10) 0.500000 0.0160(3) Uani 1 2 d S T P . .
H3 H 0.777498 0.776949 0.500000 0.019 Uiso 1 2 calc RS T P . .
C5 C 0.62025(11) 0.89691(11) 0.500000 0.0236(4) Uani 1 2 d S T P . .
H5 H 0.5834(10) 0.9191(10) 0.629(2) 0.030(3) Uiso 1 1 d . . . . .
H4 H 0.6866(14) 0.9189(14) 0.500000 0.022(4) Uiso 1 2 d S T P . .

loop_
_atom_site_aniso_label
_atom_site_aniso_U_11
_atom_site_aniso_U_22
_atom_site_aniso_U_33
_atom_site_aniso_U_23
_atom_site_aniso_U_13
_atom_site_aniso_U_12
O2 0.0169(5) 0.0142(6) 0.0265(6) 0.000 0.000 -0.0004(3)
O1 0.0142(5) 0.0188(5) 0.0300(6) 0.000 0.000 0.0018(3)
N2 0.0122(6) 0.0146(6) 0.0214(6) 0.000 0.000 -0.0017(4)
N1 0.0149(6) 0.0131(6) 0.0208(6) 0.000 0.000 -0.0007(4)
C2 0.0161(7) 0.0163(6) 0.0145(6) 0.000 0.000 -0.0011(5)
C1 0.0143(7) 0.0179(7) 0.0166(7) 0.000 0.000 -0.0010(5)
C3 0.0122(6) 0.0178(7) 0.0213(7) 0.000 0.000 0.0006(5)
C4 0.0124(7) 0.0189(7) 0.0166(7) 0.000 0.000 -0.0025(5)
C5 0.0182(7) 0.0137(7) 0.0389(9) 0.000 0.000 -0.0005(5)

loop_
_atom_type_symbol
_atom_type_description
_atom_type_scat_dispersion_real
_atom_type_scat_dispersion_imag
_atom_type_scat_source
C C 0.0181 0.0091 'International Tables Vol C Tables 4.2.6.8 and 6.1.1.4'
H H 0.0000 0.0000 'International Tables Vol C Tables 4.2.6.8 and 6.1.1.4'
N N 0.0311 0.0180 'International Tables Vol C Tables 4.2.6.8 and 6.1.1.4'
O O 0.0492 0.0322 'International Tables Vol C Tables 4.2.6.8 and 6.1.1.4'

loop_
_geom_angle_atom_site_label_1
_geom_angle_atom_site_label_2
_geom_angle_atom_site_label_3
_geom_angle
_geom_angle_site_symmetry_1
_geom_angle_site_symmetry_3
_geom_angle_publ_flag
C2 N2 H1 116.6 . . ?
C1 N2 H1 116.6 . . ?
C1 N2 C2 126.78(11) . . ?
C1 N1 C5 117.22(11) . . ?
C4 N1 C1 121.42(12) . . ?
C4 N1 C5 121.36(11) . . ?
O2 C2 N2 120.00(11) . . ?
O2 C2 C3 125.42(12) . . ?
N2 C2 C3 114.58(13) . . ?
O1 C1 N2 122.10(11) . . ?
O1 C1 N1 122.79(12) . . ?
N1 C1 N2 115.10(11) . . ?
C2 C3 H2 120.3 . . ?
C4 C3 C2 119.30(12) . . ?
C4 C3 H2 120.3 . . ?
N1 C4 H3 118.6 . . ?
C3 C4 N1 122.82(11) . . ?
C3 C4 H3 118.6 . . ?
N1 C5 H5 109.1(8) . . ?
N1 C5 H4 104.9(12) . . ?
H5 C5 H4 112.1(10) . . ?

loop_
_geom_bond_atom_site_label_1
_geom_bond_atom_site_label_2
_geom_bond_distance
_geom_bond_site_symmetry_2
_geom_bond_publ_flag
O2 C2 1.2403(18) . ?
O1 C1 1.2204(16) . ?
N2 H1 0.8600 . ?
N2 C2 1.3813(17) . ?
N2 C1 1.3807(18) . ?
N1 C1 1.3776(17) . ?
N1 C4 1.3669(17) . ?
N1 C5 1.4611(16) . ?
C2 C3 1.4422(18) . ?
C3 H2 0.9300 . ?
C3 C4 1.3469(19) . ?
C4 H3 0.9300 . ?
C5 H5 0.980(14) . ?
C5 H4 0.921(19) . ?

_cod_database_fobs_code 2108759
